data_2236049
loop_
_publ_author_name
'Sandifer, Jace D.'
'Fronczek, Frank R.'
'Watkins, Steven F.'

_publ_section_title
;
 (<i>S</i>)-2-Oxotetrahydrofuran-3-aminium bromide
;
_journal_coeditor_code ZQ2176
_journal_issue 8
_journal_name_full 'Acta Crystallographica Section E'
_journal_page_first o2539
_journal_paper_doi 10.1107/S1600536812032552
_journal_volume 68
_journal_year 2012
_chemical_formula_iupac 'C4 H8 N1 O2 + , Br1 -'
_chemical_formula_moiety 'C4 H8 N1 O2 +, Br1 -'
_chemical_formula_sum 'C4 H8 Br N O2'
_chemical_formula_weight 182.02
_chemical_melting_point 514
_chemical_name_systematic
;
(<i>S</i>)-2-Oxotetrahydrofuran-3-aminium bromide
;
_space_group_IT_number 19
_symmetry_cell_setting orthorhombic
_symmetry_space_group_name_Hall 'P 2ac 2ab'
_symmetry_space_group_name_H-M 'P 21 21 21'
_atom_sites_solution_hydrogens geom
_atom_sites_solution_primary direct
_atom_sites_solution_secondary difmap
_audit_creation_method 'WinGX routine CIF_UPDATE'
_cell_angle_alpha 90
_cell_angle_beta 90
_cell_angle_gamma 90
_cell_formula_units_Z 4
_cell_length_a 6.14250(10)
_cell_length_b 9.4196(2)
_cell_length_c 11.0394(3)
_cell_measurement_pressure 101.3
_cell_measurement_reflns_used 2320
_cell_measurement_temperature 90.0(5)
_cell_measurement_theta_max 41.154
_cell_measurement_theta_min 2.546
_cell_volume 638.74(2)
_computing_cell_refinement 'SCALEPACK (Otwinowski & Minor, 1997)'
_computing_data_collection 'COLLECT (Nonius, 2000)'
_computing_data_reduction 'DENZO (Otwinowski & Minor, 1997) and SCALEPACK'
_computing_molecular_graphics 'ORTEP-3 for Windows (Farrugia, 1997)'
_computing_publication_material
;
<i>IDEAL</i> (Gould <i>et al.</i>, 1988) and <i>WinGX</i> (Farrugia,
1999)
;
_computing_structure_refinement 'SHELXL97 (Sheldrick, 2008)'
_computing_structure_solution 'SIR2002 (Burla <i>et al.</i>, 2003)'
_diffrn_ambient_temperature 90.0(5)
_diffrn_detector_area_resol_mean 9
_diffrn_measured_fraction_theta_full 1.000
_diffrn_measured_fraction_theta_max 0.992
_diffrn_measurement_device '95mm CCD camera on \k-goniostat'
_diffrn_measurement_device_type 'Nonius KappaCCD'
_diffrn_measurement_method 'CCD rotation images, thick slices'
_diffrn_radiation_monochromator 'horizonally mounted graphite crystal'
_diffrn_radiation_source 'sealed tube'
_diffrn_radiation_type MoK\a
_diffrn_radiation_wavelength 0.71073
_diffrn_reflns_av_R_equivalents 0
_diffrn_reflns_limit_h_max 11
_diffrn_reflns_limit_h_min -11
_diffrn_reflns_limit_k_max 17
_diffrn_reflns_limit_k_min -16
_diffrn_reflns_limit_l_max 20
_diffrn_reflns_limit_l_min -20
_diffrn_reflns_number 4072
_diffrn_reflns_theta_full 25
_diffrn_reflns_theta_max 40.75
_diffrn_reflns_theta_min 2.84
_exptl_absorpt_coefficient_mu 6.347
_exptl_absorpt_correction_T_max 0.3357
_exptl_absorpt_correction_T_min 0.2998
_exptl_absorpt_correction_type multi-scan
_exptl_absorpt_process_details '(SCALEPACK; Otwinowski & Minor, 1997)'
_exptl_crystal_colour colourless
_exptl_crystal_density_diffrn 1.893
_exptl_crystal_density_method 'not measured'
_exptl_crystal_description prism
_exptl_crystal_F_000 360
_exptl_crystal_size_max 0.25
_exptl_crystal_size_mid 0.25
_exptl_crystal_size_min 0.22
_refine_diff_density_max 0.681
_refine_diff_density_min -0.743
_refine_ls_abs_structure_details
;
Flack (1983) and Hooft <i>et al.</i> (2008), with 1724 Friedel
pairs
;
_refine_ls_abs_structure_Flack 0.030(7)
_refine_ls_extinction_coef 0.0198(9)
_refine_ls_extinction_expression Fc^*^=kFc[1+0.001xFc^2^\l^3^/sin(2\q)]^-1/4^
_refine_ls_extinction_method 'SHELXL97 (Sheldrick, 2008)'
_refine_ls_goodness_of_fit_ref 1.067
_refine_ls_hydrogen_treatment constr
_refine_ls_matrix_type full
_refine_ls_number_constraints 0
_refine_ls_number_parameters 76
_refine_ls_number_reflns 4072
_refine_ls_number_restraints 0
_refine_ls_restrained_S_all 1.067
_refine_ls_R_factor_gt 0.0218
_refine_ls_shift/su_max 0.001
_refine_ls_structure_factor_coef Fsqd
_refine_ls_weighting_details 'w = 1/[\s^2^(Fo^2^)+(0.0124P)^2^+0.6239P] where P=(Fo^2^+2Fc^2^)/3'
_refine_ls_weighting_scheme calc
_refine_ls_wR_factor_ref 0.0485
_reflns_number_gt 3915
_reflns_number_total 4072
_reflns_threshold_expression I>2\s(I)
_cod_data_source_file zq2176.cif
_cod_data_source_block I
_cod_original_formula_sum 'C4 H8 Br1 N1 O2'
_cod_database_code 2236049
_cod_database_fobs_code 2236049

loop_
_symmetry_equiv_pos_as_xyz
'x, y, z'
'-x+1/2, -y, z+1/2'
'x+1/2, -y+1/2, -z'
'-x, y+1/2, -z+1/2'

loop_
_atom_site_type_symbol
_atom_site_label
_atom_site_fract_x
_atom_site_fract_y
_atom_site_fract_z
_atom_site_U_iso_or_equiv
_atom_site_adp_type
_atom_site_calc_flag
_atom_site_refinement_flags
_atom_site_occupancy
Br Br1 0.398524(19) -0.035758(13) -0.012904(11) 0.00918(3) Uani d . 1
C C1 0.73144(19) -0.01395(12) 0.23546(12) 0.00862(18) Uani d . 1
C C2 0.64286(18) 0.13091(12) 0.27008(11) 0.00776(17) Uani d . 1
H H2 0.505 0.1494 0.2246 0.009 Uiso calc R 1
C C3 0.8183(2) 0.23236(13) 0.22670(12) 0.01110(19) Uani d . 1
H H3A 0.9319 0.2468 0.2891 0.013 Uiso calc R 1
H H3B 0.7564 0.3254 0.2032 0.013 Uiso calc R 1
C C4 0.9071(3) 0.15234(14) 0.11731(11) 0.01289(19) Uani d . 1
H H4A 0.8245 0.1772 0.0433 0.015 Uiso calc R 1
H H4B 1.0626 0.1752 0.1042 0.015 Uiso calc R 1
N N1 0.5994(2) 0.13823(11) 0.40235(9) 0.00966(14) Uani d . 1
H H1A 0.4755 0.0892 0.4197 0.014 Uiso calc R 1
H H1B 0.5828 0.2305 0.4249 0.014 Uiso calc R 1
H H1C 0.7131 0.0994 0.4435 0.014 Uiso calc R 1
O O1 0.87958(17) 0.00107(10) 0.14696(9) 0.01107(15) Uani d . 1
O O2 0.68198(18) -0.12734(10) 0.27816(10) 0.01255(16) Uani d . 1

loop_
_atom_site_aniso_label
_atom_site_aniso_U_11
_atom_site_aniso_U_22
_atom_site_aniso_U_33
_atom_site_aniso_U_12
_atom_site_aniso_U_13
_atom_site_aniso_U_23
Br1 0.00741(4) 0.00830(4) 0.01182(4) -0.00006(4) -0.00068(3) 0.00165(3)
C1 0.0080(4) 0.0070(5) 0.0109(4) -0.0001(3) -0.0007(3) -0.0011(3)
C2 0.0082(4) 0.0052(4) 0.0099(4) 0.0006(3) 0.0002(3) -0.0001(3)
C3 0.0133(5) 0.0066(4) 0.0134(5) -0.0012(4) 0.0025(4) 0.0011(3)
C4 0.0159(5) 0.0101(4) 0.0126(4) -0.0012(5) 0.0040(5) 0.0010(3)
N1 0.0093(3) 0.0084(3) 0.0112(4) -0.0007(4) 0.0026(4) -0.0013(3)
O1 0.0120(4) 0.0086(3) 0.0126(3) 0.0003(3) 0.0033(3) -0.0017(3)
O2 0.0132(4) 0.0063(3) 0.0181(4) -0.0017(3) -0.0006(3) 0.0009(3)

loop_
_atom_type_symbol
_atom_type_description
_atom_type_scat_dispersion_real
_atom_type_scat_dispersion_imag
_atom_type_scat_source
C C 0.0033 0.0016 'International Tables Vol C Tables 4.2.6.8 and 6.1.1.4'
H H 0 0 'International Tables Vol C Tables 4.2.6.8 and 6.1.1.4'
N N 0.0061 0.0033 'International Tables Vol C Tables 4.2.6.8 and 6.1.1.4'
O O 0.0106 0.006 'International Tables Vol C Tables 4.2.6.8 and 6.1.1.4'
Br Br -0.2901 2.4595 'International Tables Vol C Tables 4.2.6.8 and 6.1.1.4'

loop_
_geom_angle_atom_site_label_1
_geom_angle_atom_site_label_2
_geom_angle_atom_site_label_3
_geom_angle
O2 C1 O1 123.25(12)
O2 C1 C2 127.40(12)
O1 C1 C2 109.35(10)
O2 C1 Br1 96.27(8)
O1 C1 Br1 80.12(7)
C2 C1 Br1 92.37(7)
N1 C2 C1 110.70(10)
N1 C2 C3 114.11(10)
C1 C2 C3 103.42(10)
N1 C2 H2 109.5
C1 C2 H2 109.5
C3 C2 H2 109.5
C2 C3 C4 101.11(10)
C2 C3 H3A 111.6
C4 C3 H3A 111.6
C2 C3 H3B 111.6
C4 C3 H3B 111.6
H3A C3 H3B 109.4
O1 C4 C3 105.16(10)
O1 C4 H4A 110.7
C3 C4 H4A 110.7
O1 C4 H4B 110.7
C3 C4 H4B 110.7
H4A C4 H4B 108.8
C2 N1 H1A 109.5
C2 N1 H1B 109.5
H1A N1 H1B 109.5
C2 N1 H1C 109.5
H1A N1 H1C 109.5
H1B N1 H1C 109.5
C1 O1 C4 109.98(10)

loop_
_geom_bond_atom_site_label_1
_geom_bond_atom_site_label_2
_geom_bond_distance
C1 O2 1.2063(15)
C1 O1 1.3427(16)
C1 C2 1.5179(17)
C2 N1 1.4861(16)
C2 C3 1.5178(17)
C2 H2 1
C3 C4 1.5244(18)
C3 H3A 0.99
C3 H3B 0.99
C4 O1 1.4717(16)
C4 H4A 0.99
C4 H4B 0.99
N1 H1A 0.91
N1 H1B 0.91
N1 H1C 0.91

loop_
_geom_hbond_atom_site_label_D
_geom_hbond_atom_site_label_H
_geom_hbond_atom_site_label_A
_geom_hbond_site_symmetry_A
_geom_hbond_distance_DH
_geom_hbond_distance_HA
_geom_hbond_distance_DA
_geom_hbond_angle_DHA
N1 H1A Br1 2 0.91 2.47 3.3407(12) 161
N1 H1B Br1 4_655 0.91 2.41 3.3046(10) 168
N1 H1C Br1 2_655 0.91 2.51 3.3644(13) 157.4
N1 H1C O1 2_655 0.91 2.5 3.0050(14) 115.1

loop_
_geom_torsion_atom_site_label_1
_geom_torsion_atom_site_label_2
_geom_torsion_atom_site_label_3
_geom_torsion_atom_site_label_4
_geom_torsion
O2 C1 C2 N1 35.80(17)
O1 C1 C2 N1 -144.09(10)
Br1 C1 C2 N1 135.54(8)
O2 C1 C2 C3 158.41(13)
O1 C1 C2 C3 -21.48(13)
Br1 C1 C2 C3 -101.84(8)
N1 C2 C3 C4 151.48(11)
C1 C2 C3 C4 31.16(13)
C2 C3 C4 O1 -31.04(14)
O2 C1 O1 C4 -178.50(13)
C2 C1 O1 C4 1.40(14)
Br1 C1 O1 C4 90.45(9)
C3 C4 O1 C1 19.30(15)

loop_
_cod_related_entry_id
_cod_related_entry_database
_cod_related_entry_code
1 ChemSpider 12283822
